data_4000520
_journal_name_full 'Chemistry of Materials'
_journal_paper_doi 10.1021/cm050412c
_journal_year 2005
_chemical_formula_sum 'Ce P2 S7 Tl2'
_chemical_formula_weight 835.22
_chemical_name_common 'Thallium Cerium Phosphorus Sulfide'
_space_group_IT_number 14
_symmetry_cell_setting monoclinic
_symmetry_space_group_name_Hall '-P 2yn'
_symmetry_space_group_name_H-M 'P 1 21/n 1'
_cell_angle_alpha 90.00
_cell_angle_beta 98.200(5)
_cell_angle_gamma 90.00
_cell_formula_units_Z 4
_cell_length_a 9.2695(15)
_cell_length_b 6.6748(11)
_cell_length_c 19.639(3)
_cell_measurement_temperature 175(5)
_cell_volume 1202.7(3)
_diffrn_ambient_temperature 175(5)
_exptl_crystal_density_diffrn 4.613
_cod_depositor_comments
;
The following automatic conversions were performed:
'_symmetry_cell_setting' value 'Monoclinic' changed to 'monoclinic'
according to '/home/saulius/struct/CIF-dictionaries/cif_core.dic'
dictionary named 'cif_core.dic' version 2.4.1 from 2010-06-29.

Automatic conversion script
Id: cif_fix_enum 1527 2010-12-29 10:47:43Z saulius 
;
_cod_original_sg_symbol_H-M P21/n
_cod_database_code 4000520

loop_
_symmetry_equiv_pos_as_xyz
'x, y, z'
'-x+1/2, y+1/2, -z+1/2'
'-x, -y, -z'
'x-1/2, -y-1/2, z-1/2'

loop_
_atom_site_label
_atom_site_type_symbol
_atom_site_fract_x
_atom_site_fract_y
_atom_site_fract_z
_atom_site_U_iso_or_equiv
_atom_site_adp_type
_atom_site_occupancy
_atom_site_symmetry_multiplicity
_atom_site_calc_flag
_atom_site_refinement_flags
_atom_site_disorder_assembly
_atom_site_disorder_group
Tl1 Tl 0.25584(6) 0.48773(7) 0.01009(3) 0.02319(18) Uani 1 1 d . . .
Tl2 Tl 0.36219(6) 0.99204(9) 0.18698(3) 0.02843(19) Uani 1 1 d . . .
Ce1 Ce 0.81347(8) 0.02257(9) 0.15178(4) 0.01178(18) Uani 1 1 d . . .
P1 P 0.9025(3) 0.9882(4) 0.33487(16) 0.0098(6) Uani 1 1 d . . .
P2 P 0.0796(4) 0.9937(4) 0.04667(16) 0.0120(6) Uani 1 1 d . . .
S1 S 0.7276(3) 0.0204(4) 0.98851(16) 0.0139(6) Uani 1 1 d . . .
S2 S 0.5506(4) 0.2523(4) 0.10089(17) 0.0142(7) Uani 1 1 d . . .
S3 S 0.0486(4) 0.2447(4) 0.10049(17) 0.0144(7) Uani 1 1 d . . .
S4 S 0.0465(3) 0.0004(5) 0.26587(16) 0.0155(6) Uani 1 1 d . . .
S5 S 0.5793(4) 0.7380(4) 0.10567(18) 0.0160(7) Uani 1 1 d . . .
S6 S 0.0265(4) 0.7515(4) 0.09981(18) 0.0147(7) Uani 1 1 d . . .
S7 S 0.6947(4) 0.9471(4) 0.28405(16) 0.0134(6) Uani 1 1 d . . .
